data_7048730
loop_
_publ_author_name
'Wang, Yu-Xia'
'Xu, Qiutong'
'Ren, Peng'
'Shi, Wei'
'Cheng, Peng'

_publ_section_title
;
 Solvent-induced formation of two gadolinium clusters demonstrating strong
 magnetocaloric effects and ferroelectric properties.
;
_journal_issue 6
_journal_name_full 'Dalton transactions (Cambridge, England : 2003)'
_journal_page_first 2228
_journal_page_last 2233
_journal_paper_doi 10.1039/c8dt04267e
_journal_volume 48
_journal_year 2019
_chemical_formula_moiety 'C20 H46 Gd2 N6 O14, 2(N O3)'
_chemical_formula_sum 'C20 H46 Gd2 N8 O20'
_chemical_formula_weight 1033.15
_space_group_crystal_system triclinic
_space_group_IT_number 2
_space_group_name_Hall '-P 1'
_space_group_name_H-M_alt 'P -1'
_symmetry_space_group_name_Hall '-P 1'
_symmetry_space_group_name_H-M 'P -1'
_atom_sites_solution_hydrogens mixed
_atom_sites_solution_primary iterative
_audit_creation_date 2018-12-20
_audit_creation_method
;
Olex2 1.2
(compiled 2018.05.29 svn.r3508 for OlexSys, GUI svn.r5506)
;
_audit_update_record
;
2018-12-20 deposited with the CCDC.
2018-12-26 downloaded from the CCDC.
;
_cell_angle_alpha 101.502(8)
_cell_angle_beta 96.239(6)
_cell_angle_gamma 97.956(9)
_cell_formula_units_Z 1
_cell_length_a 8.8005(8)
_cell_length_b 9.3882(13)
_cell_length_c 10.6360(6)
_cell_measurement_reflns_used 844.37
_cell_measurement_temperature 120.00(14)
_cell_measurement_theta_max 25.010
_cell_measurement_theta_min 2.239
_cell_volume 844.37(15)
_computing_molecular_graphics 'Olex2 (Dolomanov et al., 2009)'
_computing_publication_material 'Olex2 (Dolomanov et al., 2009)'
_computing_structure_refinement 'ShelXL (Sheldrick, 2015)'
_computing_structure_solution 'olex2.solve (Bourhis et al., 2015)'
_diffrn_ambient_temperature 120.00(14)
_diffrn_measured_fraction_theta_full 0.985
_diffrn_measured_fraction_theta_max 0.985
_diffrn_measurement_device_type 'SuperNova, single source at offset), Eos'
_diffrn_radiation_type MoK\a
_diffrn_radiation_wavelength 0.71073
_diffrn_reflns_av_unetI/netI 0.0610
_diffrn_reflns_Laue_measured_fraction_full 0.985
_diffrn_reflns_Laue_measured_fraction_max 0.985
_diffrn_reflns_limit_h_max 10
_diffrn_reflns_limit_h_min -10
_diffrn_reflns_limit_k_max 11
_diffrn_reflns_limit_k_min -11
_diffrn_reflns_limit_l_max 12
_diffrn_reflns_limit_l_min -12
_diffrn_reflns_number 6543
_diffrn_reflns_point_group_measured_fraction_full 0.985
_diffrn_reflns_point_group_measured_fraction_max 0.985
_diffrn_reflns_theta_full 25.010
_diffrn_reflns_theta_max 25.010
_diffrn_reflns_theta_min 2.360
_exptl_absorpt_coefficient_mu 3.987
_exptl_absorpt_correction_T_max 0.923
_exptl_absorpt_correction_T_min 0.923
_exptl_absorpt_correction_type multi-scan
_exptl_absorpt_process_details
;
CrysAlisPro, Agilent Technologies,
Version 1.171.35.19 (release 27-10-2011 CrysAlis171 .NET)
(compiled Oct 27 2011,15:02:11)
Empirical absorption correction using spherical harmonics,
 implemented in SCALE3 ABSPACK scaling algorithm.
;
_exptl_crystal_colour 'clear light white'
_exptl_crystal_colour_lustre clear
_exptl_crystal_colour_modifier light
_exptl_crystal_colour_primary white
_exptl_crystal_density_diffrn 2.032
_exptl_crystal_description block
_exptl_crystal_F_000 510
_exptl_crystal_size_max 0.02
_exptl_crystal_size_mid 0.02
_exptl_crystal_size_min 0.02
_refine_diff_density_max 1.989
_refine_diff_density_min -1.902
_refine_diff_density_rms 0.225
_refine_ls_extinction_method none
_refine_ls_goodness_of_fit_ref 1.074
_refine_ls_hydrogen_treatment mixed
_refine_ls_matrix_type full
_refine_ls_number_parameters 236
_refine_ls_number_reflns 6543
_refine_ls_number_restraints 7
_refine_ls_restrained_S_all 1.073
_refine_ls_R_factor_all 0.0654
_refine_ls_R_factor_gt 0.0593
_refine_ls_shift/su_max 0.000
_refine_ls_shift/su_mean 0.000
_refine_ls_structure_factor_coef Fsqd
_refine_ls_weighting_details 'w=1/[\s^2^(Fo^2^)+(0.1222P)^2^] where P=(Fo^2^+2Fc^2^)/3'
_refine_ls_weighting_scheme calc
_refine_ls_wR_factor_gt 0.1615
_refine_ls_wR_factor_ref 0.1671
_reflns_Friedel_coverage 0.000
_reflns_number_gt 5895
_reflns_number_total 6543
_reflns_threshold_expression 'I > 2\s(I)'
_cod_data_source_file c8dt04267e2.cif
_cod_data_source_block 1
_cod_depositor_comments 'Adding full bibliography for 7048730--7048734.cif.'
_cod_database_code 7048730
_shelx_shelxl_version_number 2018/3
_shelx_space_group_comment
;
The symmetry employed for this shelxl refinement is uniquely defined
by the following loop, which should always be used as a source of
symmetry information in preference to the above space-group names.
They are only intended as comments.
;
_shelx_estimated_absorpt_t_max 0.925
_shelx_estimated_absorpt_t_min 0.925
_olex2_refinement_description
;
1. Twinned data refinement
 Scales: 0.5002(19)
 0.4998(19)
2. Fixed Uiso
 At 1.5 times of:
  All O(H) groups, {H3,H6} of C10
 At 1.2 times of:
  {H3a,H3b} of C3, {H4a,H4b} of C4, {H5a,H5b} of C5, {H6a,H6b} of C6, {H7a,
  H7b} of C7, {H8a,H8b} of C8, {H9a,H9b} of C9, {H10a,H10b} of C10, {H1a,H1b}
  of C1, {H2a,H2b} of C2
3. Restrained distances
 O3-H3
 0.85 with sigma of 0.01
 O6-H6
 0.85 with sigma of 0.01
 O1-H1
 0.85 with sigma of 0.01
 C1-H3
 1.905274 with sigma of 0.02
 C3-H6
 1.925577 with sigma of 0.02
 C8-H1
 1.888999 with sigma of 0.02
 Gd1-H1
 2.953529 with sigma of 0.02
4.a Secondary CH2 refined with riding coordinates:
 C1(H1a,H1b), C2(H2a,H2b), C3(H3a,H3b), C4(H4a,H4b), C5(H5a,H5b), C6(H6a,H6b),
 C7(H7a,H7b), C8(H8a,H8b), C9(H9a,H9b), C10(H10a,H10b)
;
_olex2_submission_special_instructions 'No special instructions were received'

loop_
_space_group_symop_operation_xyz
'x, y, z'
'-x, -y, -z'

loop_
_atom_site_label
_atom_site_type_symbol
_atom_site_fract_x
_atom_site_fract_y
_atom_site_fract_z
_atom_site_U_iso_or_equiv
_atom_site_adp_type
_atom_site_occupancy
_atom_site_site_symmetry_order
_atom_site_calc_flag
_atom_site_refinement_flags_posn
Gd1 Gd 0.64174(7) 0.08602(6) 0.65674(5) 0.0174(2) Uani 1 1 d D
C1 C 0.9343(16) 0.2256(17) 0.5066(14) 0.036(3) Uani 1 1 d D
H1A H 0.965380 0.249616 0.425573 0.044 Uiso 1 1 calc R
H1B H 1.016137 0.178939 0.545911 0.044 Uiso 1 1 calc R
C2 C 0.9166(17) 0.3626(16) 0.5978(14) 0.036(3) Uani 1 1 d .
H2A H 1.017931 0.428756 0.621832 0.043 Uiso 1 1 calc R
H2B H 0.843065 0.414278 0.554345 0.043 Uiso 1 1 calc R
C3 C 0.9358(15) 0.2465(17) 0.9195(13) 0.034(3) Uani 1 1 d D
H3A H 1.003839 0.180103 0.948188 0.041 Uiso 1 1 calc R
H3B H 0.941272 0.332981 0.991394 0.041 Uiso 1 1 calc R
C4 C 0.9864(16) 0.2955(16) 0.7999(13) 0.034(3) Uani 1 1 d .
H4A H 1.067971 0.383650 0.828132 0.041 Uiso 1 1 calc R
H4B H 1.032328 0.216178 0.749032 0.041 Uiso 1 1 calc R
C5 C 0.7981(17) 0.4571(15) 0.7899(15) 0.038(4) Uani 1 1 d .
H5A H 0.802648 0.449690 0.881742 0.046 Uiso 1 1 calc R
H5B H 0.864748 0.550009 0.786830 0.046 Uiso 1 1 calc R
C6 C 0.6363(17) 0.4621(15) 0.7376(15) 0.038(4) Uani 1 1 d .
H6A H 0.601634 0.547257 0.791120 0.046 Uiso 1 1 calc R
H6B H 0.634407 0.478980 0.648554 0.046 Uiso 1 1 calc R
C7 C 0.4772(18) 0.3260(17) 0.8607(13) 0.036(3) Uani 1 1 d .
H7A H 0.416348 0.406173 0.883746 0.044 Uiso 1 1 calc R
H7B H 0.570584 0.345199 0.926462 0.044 Uiso 1 1 calc R
C8 C 0.3812(18) 0.1812(16) 0.8640(16) 0.043(4) Uani 1 1 d D
H8A H 0.375858 0.173089 0.954906 0.052 Uiso 1 1 calc R
H8B H 0.274502 0.174712 0.820366 0.052 Uiso 1 1 calc R
C9 C 0.3897(15) 0.3243(15) 0.6355(12) 0.028(3) Uani 1 1 d .
H9A H 0.298474 0.260216 0.652461 0.034 Uiso 1 1 calc R
H9B H 0.364361 0.424884 0.642624 0.034 Uiso 1 1 calc R
C10 C 0.4228(17) 0.2685(14) 0.5033(14) 0.030(3) Uani 1 1 d .
H10A H 0.329793 0.262868 0.440026 0.037 Uiso 1 1 calc R
H10B H 0.507920 0.337339 0.483199 0.037 Uiso 1 1 calc R
H3 H 0.732(8) 0.147(11) 0.417(10) 0.046 Uiso 1 1 d DR
H6 H 0.728(7) 0.175(15) 0.947(5) 0.046 Uiso 1 1 d DR
N1 N 0.5249(12) 0.3279(11) 0.7340(10) 0.023(2) Uani 1 1 d .
N2 N 0.8595(12) 0.3303(12) 0.7161(10) 0.027(2) Uani 1 1 d .
N3 N 0.8271(16) -0.1137(13) 0.7552(13) 0.041(3) Uani 1 1 d .
N4 N 0.7003(13) 0.2833(12) 0.1879(10) 0.028(3) Uani 1 1 d .
O1 O 0.4525(11) 0.0645(10) 0.7988(9) 0.032(2) Uani 1 1 d D
H1 H 0.407(13) -0.017(3) 0.810(12) 0.048 Uiso 1 1 d DR
O2 O 0.4652(11) 0.1289(8) 0.4922(8) 0.024(2) Uani 1 1 d .
O3 O 0.7888(11) 0.1252(11) 0.4781(8) 0.033(2) Uani 1 1 d D
O4 O 0.6893(12) -0.1200(10) 0.7765(10) 0.037(2) Uani 1 1 d .
O5 O 0.8692(11) -0.0338(10) 0.6780(9) 0.033(2) Uani 1 1 d .
O6 O 0.7799(11) 0.1710(11) 0.8832(8) 0.027(2) Uani 1 1 d D
O7 O 0.9167(15) -0.1808(13) 0.8076(13) 0.061(4) Uani 1 1 d .
O8 O 0.6666(12) 0.1597(11) 0.1092(9) 0.038(2) Uani 1 1 d .
O9 O 0.7465(13) 0.3927(11) 0.1485(10) 0.043(3) Uani 1 1 d .
O10 O 0.6896(13) 0.2892(12) 0.3037(9) 0.043(3) Uani 1 1 d .

loop_
_atom_site_aniso_label
_atom_site_aniso_U_11
_atom_site_aniso_U_22
_atom_site_aniso_U_33
_atom_site_aniso_U_23
_atom_site_aniso_U_13
_atom_site_aniso_U_12
Gd1 0.0178(3) 0.0203(3) 0.0144(3) 0.0039(3) 0.0031(2) 0.0037(2)
C1 0.022(7) 0.061(10) 0.031(8) 0.019(7) 0.012(6) 0.002(7)
C2 0.030(8) 0.041(8) 0.039(8) 0.019(7) 0.006(6) -0.004(6)
C3 0.017(7) 0.053(9) 0.030(8) 0.011(7) -0.006(6) -0.001(6)
C4 0.029(8) 0.040(8) 0.026(7) 0.005(6) -0.001(6) -0.007(6)
C5 0.036(8) 0.024(6) 0.049(9) 0.000(7) 0.004(7) -0.001(6)
C6 0.035(8) 0.026(7) 0.055(10) 0.005(7) -0.002(7) 0.017(6)
C7 0.043(9) 0.048(9) 0.027(8) 0.011(7) 0.013(7) 0.027(7)
C8 0.035(9) 0.054(9) 0.054(10) 0.018(8) 0.027(8) 0.027(7)
C9 0.025(7) 0.034(7) 0.030(7) 0.008(6) -0.001(6) 0.019(6)
C10 0.031(8) 0.017(6) 0.041(8) 0.001(6) 0.006(6) 0.003(5)
N1 0.024(6) 0.018(5) 0.026(6) -0.001(5) 0.006(5) 0.007(4)
N2 0.025(6) 0.028(5) 0.029(6) 0.008(5) 0.009(5) 0.005(5)
N3 0.039(8) 0.034(7) 0.045(8) 0.002(6) -0.010(6) 0.008(6)
N4 0.030(7) 0.033(6) 0.018(6) 0.005(5) 0.001(5) 0.001(5)
O1 0.033(5) 0.038(5) 0.034(5) 0.016(5) 0.019(4) 0.010(4)
O2 0.034(5) 0.016(4) 0.024(5) 0.002(4) 0.003(4) 0.008(4)
O3 0.027(5) 0.053(6) 0.019(5) 0.012(4) 0.005(4) 0.005(4)
O4 0.037(6) 0.031(5) 0.039(6) 0.003(4) 0.000(5) 0.002(4)
O5 0.031(5) 0.041(5) 0.029(5) 0.009(5) 0.006(4) 0.011(4)
O6 0.024(5) 0.035(5) 0.019(5) -0.001(4) 0.003(4) 0.002(4)
O7 0.064(9) 0.055(7) 0.065(9) 0.019(7) -0.014(7) 0.024(6)
O8 0.048(7) 0.036(5) 0.030(5) 0.008(5) 0.013(5) -0.001(5)
O9 0.055(7) 0.035(6) 0.037(6) 0.007(5) 0.011(5) -0.001(5)
O10 0.057(7) 0.052(6) 0.025(5) 0.009(5) 0.017(5) 0.015(5)

loop_
_atom_type_symbol
_atom_type_description
_atom_type_scat_dispersion_real
_atom_type_scat_dispersion_imag
_atom_type_scat_source
C C 0.0030 0.0020 'International Tables Vol C Tables 4.2.6.8 and 6.1.1.4'
H H 0.0000 0.0000 'International Tables Vol C Tables 4.2.6.8 and 6.1.1.4'
Gd Gd -0.1650 3.9040 'International Tables Vol C Tables 4.2.6.8 and 6.1.1.4'
N N 0.0061 0.0033 'International Tables Vol C Tables 4.2.6.8 and 6.1.1.4'
O O 0.0106 0.0060 'International Tables Vol C Tables 4.2.6.8 and 6.1.1.4'

loop_
_geom_angle_atom_site_label_1
_geom_angle_atom_site_label_2
_geom_angle_atom_site_label_3
_geom_angle
_geom_angle_site_symmetry_1
_geom_angle_site_symmetry_3
N1 Gd1 Gd1 99.4(2) . 2_656
N1 Gd1 N2 67.6(3) . .
N1 Gd1 N3 141.6(3) . .
N2 Gd1 Gd1 130.6(2) . 2_656
N2 Gd1 N3 98.1(3) . .
N3 Gd1 Gd1 115.5(2) . 2_656
O1 Gd1 Gd1 95.3(2) . 2_656
O1 Gd1 N1 65.0(3) . .
O1 Gd1 N2 117.7(3) . .
O1 Gd1 N3 95.1(4) . .
O1 Gd1 O3 166.6(3) . .
O1 Gd1 O4 71.2(3) . .
O1 Gd1 O5 120.0(3) . .
O1 Gd1 O6 72.8(3) . .
O2 Gd1 Gd1 33.79(18) . 2_656
O2 Gd1 Gd1 34.4(2) 2_656 2_656
O2 Gd1 N1 130.4(3) 2_656 .
O2 Gd1 N1 68.3(3) . .
O2 Gd1 N2 146.9(3) 2_656 .
O2 Gd1 N2 104.2(3) . .
O2 Gd1 N3 148.9(3) . .
O2 Gd1 N3 81.3(3) 2_656 .
O2 Gd1 O1 95.2(3) 2_656 .
O2 Gd1 O1 93.5(3) . .
O2 Gd1 O2 68.1(3) 2_656 .
O2 Gd1 O3 73.2(3) . .
O2 Gd1 O3 81.5(3) 2_656 .
O2 Gd1 O4 75.8(3) 2_656 .
O2 Gd1 O4 139.3(3) . .
O2 Gd1 O5 138.8(3) . .
O2 Gd1 O5 84.5(3) 2_656 .
O2 Gd1 O6 147.7(3) . .
O2 Gd1 O6 140.4(3) 2_656 .
O3 Gd1 Gd1 74.7(2) . 2_656
O3 Gd1 N1 107.3(3) . .
O3 Gd1 N2 65.7(3) . .
O3 Gd1 N3 97.3(4) . .
O3 Gd1 O4 120.0(3) . .
O3 Gd1 O6 117.7(3) . .
O4 Gd1 Gd1 108.3(2) . 2_656
O4 Gd1 N1 129.6(3) . .
O4 Gd1 N2 116.3(3) . .
O4 Gd1 N3 25.4(4) . .
O5 Gd1 Gd1 113.6(2) . 2_656
O5 Gd1 N1 145.2(3) . .
O5 Gd1 N2 82.0(3) . .
O5 Gd1 N3 25.4(4) . .
O5 Gd1 O3 72.8(3) . .
O5 Gd1 O4 50.6(3) . .
O5 Gd1 O6 70.8(3) . .
O6 Gd1 Gd1 167.4(2) . 2_656
O6 Gd1 N1 79.4(3) . .
O6 Gd1 N2 60.7(3) . .
O6 Gd1 N3 63.0(3) . .
O6 Gd1 O4 64.6(3) . .
H1A C1 H1B 108.3 . .
C2 C1 H1A 109.8 . .
C2 C1 H1B 109.8 . .
O3 C1 H1A 109.8 . .
O3 C1 H1B 109.8 . .
O3 C1 C2 109.3(11) . .
C1 C2 H2A 109.3 . .
C1 C2 H2B 109.3 . .
H2A C2 H2B 108.0 . .
N2 C2 C1 111.5(11) . .
N2 C2 H2A 109.3 . .
N2 C2 H2B 109.3 . .
H3A C3 H3B 108.6 . .
C4 C3 H3A 110.4 . .
C4 C3 H3B 110.4 . .
O6 C3 H3A 110.4 . .
O6 C3 H3B 110.4 . .
O6 C3 C4 106.8(10) . .
C3 C4 H4A 108.9 . .
C3 C4 H4B 108.9 . .
H4A C4 H4B 107.7 . .
N2 C4 C3 113.4(11) . .
N2 C4 H4A 108.9 . .
N2 C4 H4B 108.9 . .
H5A C5 H5B 107.9 . .
C6 C5 H5A 109.1 . .
C6 C5 H5B 109.1 . .
C6 C5 N2 112.4(12) . .
N2 C5 H5A 109.1 . .
N2 C5 H5B 109.1 . .
C5 C6 H6A 108.6 . .
C5 C6 H6B 108.6 . .
H6A C6 H6B 107.6 . .
N1 C6 C5 114.6(11) . .
N1 C6 H6A 108.6 . .
N1 C6 H6B 108.6 . .
H7A C7 H7B 107.9 . .
C8 C7 H7A 109.1 . .
C8 C7 H7B 109.1 . .
N1 C7 H7A 109.1 . .
N1 C7 H7B 109.1 . .
N1 C7 C8 112.4(12) . .
C7 C8 H8A 110.0 . .
C7 C8 H8B 110.0 . .
H8A C8 H8B 108.4 . .
O1 C8 C7 108.3(11) . .
O1 C8 H8A 110.0 . .
O1 C8 H8B 110.0 . .
H9A C9 H9B 108.0 . .
C10 C9 H9A 109.4 . .
C10 C9 H9B 109.4 . .
C10 C9 N1 111.1(11) . .
N1 C9 H9A 109.4 . .
N1 C9 H9B 109.4 . .
C9 C10 H10A 109.5 . .
C9 C10 H10B 109.5 . .
H10A C10 H10B 108.1 . .
O2 C10 C9 110.5(11) . .
O2 C10 H10A 109.5 . .
O2 C10 H10B 109.5 . .
C6 N1 Gd1 111.8(8) . .
C6 N1 C9 107.4(10) . .
C7 N1 Gd1 108.3(8) . .
C7 N1 C6 111.4(11) . .
C7 N1 C9 111.2(11) . .
C9 N1 Gd1 106.6(7) . .
C2 N2 Gd1 110.4(8) . .
C2 N2 C5 112.0(11) . .
C4 N2 Gd1 105.5(8) . .
C4 N2 C2 109.3(11) . .
C4 N2 C5 108.8(11) . .
C5 N2 Gd1 110.5(8) . .
O4 N3 Gd1 61.7(7) . .
O4 N3 O5 116.6(12) . .
O5 N3 Gd1 55.6(6) . .
O7 N3 Gd1 171.3(10) . .
O7 N3 O4 121.4(15) . .
O7 N3 O5 122.0(14) . .
O9 N4 O8 119.4(11) . .
O9 N4 O10 121.7(12) . .
O10 N4 O8 118.9(11) . .
Gd1 O1 H1 124(2) . .
C8 O1 Gd1 126.5(8) . .
C8 O1 H1 109(2) . .
Gd1 O2 Gd1 111.9(3) 2_656 .
C10 O2 Gd1 128.3(8) . 2_656
C10 O2 Gd1 119.2(8) . .
Gd1 O3 H3 111(8) . .
C1 O3 Gd1 119.4(7) . .
C1 O3 H3 109(3) . .
N3 O4 Gd1 93.0(8) . .
N3 O5 Gd1 99.1(8) . .
Gd1 O6 H6 120(4) . .
C3 O6 Gd1 125.7(8) . .
C3 O6 H6 113(3) . .

loop_
_geom_bond_atom_site_label_1
_geom_bond_atom_site_label_2
_geom_bond_distance
_geom_bond_site_symmetry_2
Gd1 Gd1 3.8572(12) 2_656
Gd1 N1 2.641(10) .
Gd1 N2 2.697(11) .
Gd1 N3 2.921(12) .
Gd1 O1 2.382(9) .
Gd1 O2 2.345(9) .
Gd1 O2 2.311(8) 2_656
Gd1 O3 2.470(9) .
Gd1 O4 2.574(10) .
Gd1 O5 2.439(9) .
Gd1 O6 2.499(9) .
C1 H1A 0.9900 .
C1 H1B 0.9900 .
C1 C2 1.49(2) .
C1 O3 1.445(16) .
C2 H2A 0.9900 .
C2 H2B 0.9900 .
C2 N2 1.474(17) .
C3 H3A 0.9900 .
C3 H3B 0.9900 .
C3 C4 1.526(19) .
C3 O6 1.428(16) .
C4 H4A 0.9900 .
C4 H4B 0.9900 .
C4 N2 1.466(17) .
C5 H5A 0.9900 .
C5 H5B 0.9900 .
C5 C6 1.482(19) .
C5 N2 1.491(18) .
C6 H6A 0.9900 .
C6 H6B 0.9900 .
C6 N1 1.477(18) .
C7 H7A 0.9900 .
C7 H7B 0.9900 .
C7 C8 1.51(2) .
C7 N1 1.457(17) .
C8 H8A 0.9900 .
C8 H8B 0.9900 .
C8 O1 1.433(16) .
C9 H9A 0.9900 .
C9 H9B 0.9900 .
C9 C10 1.474(18) .
C9 N1 1.490(15) .
C10 H10A 0.9900 .
C10 H10B 0.9900 .
C10 O2 1.398(15) .
N3 O4 1.253(16) .
N3 O5 1.267(16) .
N3 O7 1.230(15) .
N4 O8 1.264(14) .
N4 O9 1.220(14) .
N4 O10 1.236(14) .
O1 H1 0.851(14) .
O3 H3 0.850(15) .
O6 H6 0.850(15) .

loop_
_twin_individual_id
_twin_individual_mass_fraction_refined
1 0.5002(19)
2 0.4998(19)
